data_7135067
loop_
_publ_author_name
'Roper, Natalie J.'
'Hardy, George M.'
'Wootton, Jack M.'
'Waddell, Paul G.'
'Wilson, James'
'Armstrong, Roly J.'

_publ_section_title
;
 A multicomponent approach for the stereoselective synthesis of
 atropisomeric N-N peptide analogues.
;
_journal_issue 89
_journal_name_full 'Chemical communications (Cambridge, England)'
_journal_page_first 17388
_journal_page_last 17391
_journal_paper_doi 10.1039/d5cc05091j
_journal_volume 61
_journal_year 2025
_chemical_formula_moiety 'C29 H29 N3 O4'
_chemical_formula_sum 'C29 H29 N3 O4'
_chemical_formula_weight 483.55
_space_group_crystal_system monoclinic
_space_group_IT_number 14
_space_group_name_Hall '-P 2yn'
_space_group_name_H-M_alt 'P 1 21/n 1'
_atom_sites_solution_hydrogens mixed
_atom_sites_solution_primary dual
_audit_creation_date 2024-08-07
_audit_creation_method
;
Olex2 1.5-ac5-023
(compiled 2022.04.12 svn.rca3783a0 for Rigaku Oxford Diffraction, GUI svn.r6498)
;
_audit_update_record
;
2025-07-28 deposited with the CCDC.	2025-10-06 downloaded from the CCDC.
;
_cell_angle_alpha 90
_cell_angle_beta 106.868(2)
_cell_angle_gamma 90
_cell_formula_units_Z 4
_cell_length_a 11.4876(2)
_cell_length_b 12.9087(2)
_cell_length_c 17.8682(3)
_cell_measurement_reflns_used 14022
_cell_measurement_temperature 150.0(2)
_cell_measurement_theta_max 76.5340
_cell_measurement_theta_min 4.0980
_cell_volume 2535.67(8)
_computing_cell_refinement 'CrysAlisPro 1.171.43.126a (Rigaku OD, 2024)'
_computing_data_collection 'CrysAlisPro 1.171.43.126a (Rigaku OD, 2024)'
_computing_data_reduction 'CrysAlisPro 1.171.43.126a (Rigaku OD, 2024)'
_computing_molecular_graphics 'Olex2 1.5-ac5-023 (Dolomanov et al., 2009)'
_computing_publication_material 'Olex2 1.5-ac5-023 (Dolomanov et al., 2009)'
_computing_structure_refinement 'SHELXL 2019/1 (Sheldrick, 2015)'
_computing_structure_solution 'SHELXT 2018/2 (Sheldrick, 2018)'
_diffrn_ambient_environment N~2~
_diffrn_ambient_temperature 150.0(2)
_diffrn_detector 'Hybrid Pixel Array Detector'
_diffrn_detector_area_resol_mean 10.0000
_diffrn_detector_type 'HyPix-Arc 100'
_diffrn_measured_fraction_theta_full 0.999
_diffrn_measured_fraction_theta_max 0.940
_diffrn_measurement_details
;
List of Runs (angles in degrees, time in seconds):

  # Type    Start    End  Width  t~exp~   \w     \q     \k     \f   Frames
#--------------------------------------------------------------------------
  1  \w     31.00  61.00   0.50    0.60    --  108.12 -61.00 120.00   60
  2  \w     45.00  92.00   0.50    0.60    --  108.12 -77.00  60.00   94
  3  \w     43.00  70.00   0.50    0.60    --  108.12 -61.00   0.00   54
  4  \w     19.00  45.00   0.50    0.60    --   97.16 -45.00  30.00   52
  5  \w     30.00  60.00   0.50    0.60    --  108.12 -53.00 150.00   60
  6  \w     18.00  60.00   0.50    0.60    --   97.16 -53.00 150.00   84
  7  \w     18.00  44.00   0.50    0.60    --   97.16 -45.00 -30.00   52
  8  \w     17.00  46.00   0.50    0.60    --   97.16 -45.00 -60.00   58
  9  \w     41.00  68.00   0.50    0.60    --   97.16 -61.00 -90.00   54
 10  \w     33.00  71.00   0.50    0.60    --  108.12 -61.00-150.00   76
 11  \w     85.00 169.00   0.50    0.60    --  108.12  61.00-150.00  168
 12  \w     88.00 132.00   0.50    0.60    --  108.12  53.00 -65.00   88
 13  \w     74.00 176.00   0.50    0.60    --   97.16  53.00 -65.00  204
 14  \w     23.00 126.00   0.50    0.60    --   46.30  53.00 -65.00  206
 15  \w    -35.00  26.00   0.50    0.60    --   46.30 -19.00   0.00  122
 16  \w    -33.00  60.00   0.50    0.60    --   46.30 -53.00 150.00  186
 17  \w     76.00 119.00   0.50    0.60    --   46.30 125.00   0.00   86
 18  \w     74.00 121.00   0.50    0.60    --   46.30 125.00-150.00   94
 19  \w    -60.00  32.00   0.50    0.60    --  -47.11  53.00 -65.00  184
 20  \w    -49.00 -12.00   0.50    0.60    --  -92.45  45.00 -90.00   74
 21  \w    -60.00 -13.00   0.50    0.60    --  -92.45  53.00 -65.00   94
 22  \w    -49.00 -20.00   0.50    0.60    --  -92.45  45.00-120.00   58
 23  \w    -50.00 -12.00   0.50    0.60    --  -92.45  45.00   0.00   76
 24  \w    -51.00 -12.00   0.50    0.60    --  -92.45  45.00  60.00   78
 25  \w    -49.00 -23.00   0.50    0.60    --  -92.45  45.00 120.00   52
 26  \w   -108.00 -75.00   0.50    0.60    --  -92.45 -45.00  30.00   66
 27  \w   -172.00-118.00   0.50    0.60    --  -92.45 -45.00  30.00  108
 28  \w   -126.00 -24.00   0.50    0.60    --  -47.11 -53.00 150.00  204
 29  \w   -172.00 -69.00   0.50    0.60    --  -92.45 -53.00 150.00  206
;
_diffrn_measurement_device 'four-circle diffractometer'
_diffrn_measurement_device_type 'XtaLAB Synergy, Single source at home/near, HyPix-Arc 100'
_diffrn_measurement_method '\w scans'
_diffrn_orient_matrix_type 'CrysAlisPro convention (1999,Acta A55,543-557)'
_diffrn_orient_matrix_UB_11 -0.0327952000
_diffrn_orient_matrix_UB_12 0.0569763000
_diffrn_orient_matrix_UB_13 0.0669383000
_diffrn_orient_matrix_UB_21 0.1263778000
_diffrn_orient_matrix_UB_22 0.0515554000
_diffrn_orient_matrix_UB_23 0.0240048000
_diffrn_orient_matrix_UB_31 -0.0508889000
_diffrn_orient_matrix_UB_32 0.0913022000
_diffrn_orient_matrix_UB_33 -0.0552949000
_diffrn_radiation_monochromator graphite
_diffrn_radiation_probe x-ray
_diffrn_radiation_type CuK\a
_diffrn_radiation_wavelength 1.54184
_diffrn_reflns_av_R_equivalents 0.0337
_diffrn_reflns_av_unetI/netI 0.0247
_diffrn_reflns_Laue_measured_fraction_full 0.999
_diffrn_reflns_Laue_measured_fraction_max 0.940
_diffrn_reflns_limit_h_max 14
_diffrn_reflns_limit_h_min -14
_diffrn_reflns_limit_k_max 15
_diffrn_reflns_limit_k_min -14
_diffrn_reflns_limit_l_max 22
_diffrn_reflns_limit_l_min -22
_diffrn_reflns_number 24269
_diffrn_reflns_point_group_measured_fraction_full 0.999
_diffrn_reflns_point_group_measured_fraction_max 0.940
_diffrn_reflns_theta_full 67.684
_diffrn_reflns_theta_max 76.879
_diffrn_reflns_theta_min 4.101
_diffrn_source 'fine-focus sealed X-ray tube'
_diffrn_source_type 'Enhance (Cu) X-ray Source'
_exptl_absorpt_coefficient_mu 0.688
_exptl_absorpt_correction_T_max 0.968
_exptl_absorpt_correction_T_min 0.920
_exptl_absorpt_correction_type analytical
_exptl_absorpt_process_details
;
CrysAlisPro 1.171.43.126a (Rigaku Oxford Diffraction, 2024)
Analytical numeric absorption correction using a multifaceted crystal
model based on expressions derived by R.C. Clark & J.S. Reid.
(Clark, R. C. & Reid, J. S. (1995). Acta Cryst. A51, 887-897)
Empirical absorption correction using spherical harmonics,
implemented in SCALE3 ABSPACK scaling algorithm.
;
_exptl_crystal_colour colourless
_exptl_crystal_colour_primary colourless
_exptl_crystal_density_diffrn 1.267
_exptl_crystal_description prism
_exptl_crystal_F_000 1024
_exptl_crystal_size_max 0.18
_exptl_crystal_size_mid 0.11
_exptl_crystal_size_min 0.05
_refine_diff_density_max 0.267
_refine_diff_density_min -0.205
_refine_diff_density_rms 0.038
_refine_ls_extinction_coef 0.00069(15)
_refine_ls_extinction_expression Fc^*^=kFc[1+0.001xFc^2^\l^3^/sin(2\q)]^-1/4^
_refine_ls_extinction_method 'SHELXL-2019/1 (Sheldrick 2019)'
_refine_ls_goodness_of_fit_ref 1.033
_refine_ls_hydrogen_treatment mixed
_refine_ls_matrix_type full
_refine_ls_number_parameters 333
_refine_ls_number_reflns 5033
_refine_ls_number_restraints 0
_refine_ls_restrained_S_all 1.033
_refine_ls_R_factor_all 0.0471
_refine_ls_R_factor_gt 0.0390
_refine_ls_shift/su_max 0.001
_refine_ls_shift/su_mean 0.000
_refine_ls_structure_factor_coef Fsqd
_refine_ls_weighting_details 'w=1/[\s^2^(Fo^2^)+(0.0552P)^2^+0.7363P] where P=(Fo^2^+2Fc^2^)/3'
_refine_ls_weighting_scheme calc
_refine_ls_wR_factor_gt 0.1019
_refine_ls_wR_factor_ref 0.1088
_reflns_Friedel_coverage 0.000
_reflns_number_gt 4274
_reflns_number_total 5033
_reflns_threshold_expression 'I > 2\s(I)'
_cod_data_source_file d5cc05091j2.cif
_cod_data_source_block rja240024_fa
_cod_depositor_comments 'Adding full bibliography for 7135067--7135068.cif.'
_cod_database_code 7135067
_chemical_oxdiff_formula 'C29 H29 N3 O4'
_shelx_space_group_comment
;
The symmetry employed for this shelxl refinement is uniquely defined
by the following loop, which should always be used as a source of
symmetry information in preference to the above space-group names.
They are only intended as comments.
;
_shelx_estimated_absorpt_t_max 0.966
_shelx_estimated_absorpt_t_min 0.886
_diffrn_oxdiff_digest_frames
;
015bc7fc136df4ec07aa52858ea8d5339b02998da35
;
_olex2_refinement_description
;
1. Fixed Uiso
 At 1.2 times of:
  All C(H) groups, All N(H) groups
 At 1.5 times of:
  All C(H,H,H) groups
2.a Ternary CH refined with riding coordinates:
 C18(H18)
2.b Aromatic/amide H refined with riding coordinates:
 C3(H3A), C4(H4), C5(H5), C6(H6), C7(H7), C9(H9), C10(H10), C11(H11), C12(H12),
  C13(H13), C20(H20), C21(H21), C22(H22), C23(H23), C24(H24)
2.c Idealised Me refined as rotating group:
 C17(H17A,H17B,H17C), C27(H27A,H27B,H27C), C28(H28A,H28B,H28C), C29(H29A,H29B,
 H29C)
;
_shelx_shelxl_version_number 2019/1
_olex2_submission_special_instructions 'No special instructions were received'
_oxdiff_exptl_absorpt_empirical_details
;
Empirical correction (ABSPACK) includes:
- Absorption correction using spherical harmonics
- Frame scaling
;
_oxdiff_exptl_absorpt_empirical_full_max 1.235
_oxdiff_exptl_absorpt_empirical_full_min 0.784

loop_
_space_group_symop_operation_xyz
'x, y, z'
'-x+1/2, y+1/2, -z+1/2'
'-x, -y, -z'
'x-1/2, -y-1/2, z-1/2'

loop_
_atom_site_label
_atom_site_type_symbol
_atom_site_fract_x
_atom_site_fract_y
_atom_site_fract_z
_atom_site_U_iso_or_equiv
_atom_site_adp_type
_atom_site_occupancy
_atom_site_site_symmetry_order
_atom_site_calc_flag
_atom_site_refinement_flags_posn
_atom_site_refinement_flags_adp
_atom_site_refinement_flags_occupancy
_atom_site_disorder_assembly
_atom_site_disorder_group
O1 O 0.43666(9) 0.37215(7) 0.46449(5) 0.0337(2) Uani 1 1 d . . . . .
O2 O 0.37961(8) 0.14518(7) 0.63571(5) 0.0340(2) Uani 1 1 d . . . . .
O3 O 0.43307(8) 0.13742(8) 0.76694(5) 0.0356(2) Uani 1 1 d . . . . .
O4 O 0.22733(9) 0.50192(8) 0.56474(6) 0.0393(3) Uani 1 1 d . . . . .
N1 N 0.49033(9) 0.33429(8) 0.59269(6) 0.0262(2) Uani 1 1 d . . . . .
N2 N 0.58142(9) 0.29312(8) 0.65507(6) 0.0261(2) Uani 1 1 d . . . . .
N3 N 0.23911(10) 0.32599(9) 0.55952(6) 0.0300(3) Uani 1 1 d . . . . .
H3 H 0.2916(15) 0.2752(13) 0.5677(9) 0.036 Uiso 1 1 d . U . . .
C1 C 0.49823(11) 0.31831(10) 0.51790(7) 0.0277(3) Uani 1 1 d . . . . .
C2 C 0.58114(12) 0.23641(10) 0.50327(7) 0.0292(3) Uani 1 1 d . . . . .
C3 C 0.64971(12) 0.26213(11) 0.45333(8) 0.0340(3) Uani 1 1 d . . . . .
H3A H 0.647516 0.330724 0.433706 0.041 Uiso 1 1 calc R U . . .
C4 C 0.72095(14) 0.18797(12) 0.43227(9) 0.0402(3) Uani 1 1 d . . . . .
H4 H 0.768455 0.206069 0.398683 0.048 Uiso 1 1 calc R U . . .
C5 C 0.72368(14) 0.08775(13) 0.45964(9) 0.0416(4) Uani 1 1 d . . . . .
H5 H 0.771969 0.036787 0.444395 0.050 Uiso 1 1 calc R U . . .
C6 C 0.65564(14) 0.06186(12) 0.50946(9) 0.0413(3) Uani 1 1 d . . . . .
H6 H 0.657660 -0.007052 0.528464 0.050 Uiso 1 1 calc R U . . .
C7 C 0.58475(13) 0.13555(11) 0.53178(8) 0.0358(3) Uani 1 1 d . . . . .
H7 H 0.538820 0.117515 0.566326 0.043 Uiso 1 1 calc R U . . .
C8 C 0.56254(12) 0.22578(10) 0.71168(7) 0.0286(3) Uani 1 1 d . . . . .
C9 C 0.66501(12) 0.22443(11) 0.77383(8) 0.0327(3) Uani 1 1 d . . . . .
H9 H 0.677395 0.183650 0.819735 0.039 Uiso 1 1 calc R U . . .
C10 C 0.86756(13) 0.32725(12) 0.79999(9) 0.0384(3) Uani 1 1 d . . . . .
H10 H 0.907550 0.298313 0.849687 0.046 Uiso 1 1 calc R U . . .
C11 C 0.92301(13) 0.40168(12) 0.76761(9) 0.0396(3) Uani 1 1 d . . . . .
H11 H 1.002093 0.424935 0.795678 0.048 Uiso 1 1 calc R U . . .
C12 C 0.86542(12) 0.44439(11) 0.69374(8) 0.0353(3) Uani 1 1 d . . . . .
H12 H 0.906735 0.495744 0.673085 0.042 Uiso 1 1 calc R U . . .
C13 C 0.75077(12) 0.41381(10) 0.65049(8) 0.0307(3) Uani 1 1 d . . . . .
H13 H 0.712081 0.442363 0.600440 0.037 Uiso 1 1 calc R U . . .
C14 C 0.69476(11) 0.33895(10) 0.68403(7) 0.0271(3) Uani 1 1 d . . . . .
C15 C 0.75007(12) 0.29481(11) 0.75786(8) 0.0307(3) Uani 1 1 d . . . . .
C16 C 0.45000(11) 0.16600(10) 0.69902(8) 0.0288(3) Uani 1 1 d . . . . .
C17 C 0.32321(13) 0.07878(13) 0.76131(9) 0.0408(4) Uani 1 1 d . . . . .
H17A H 0.323825 0.015005 0.731670 0.061 Uiso 1 1 calc R U . . .
H17B H 0.252017 0.120472 0.734528 0.061 Uiso 1 1 calc R U . . .
H17C H 0.319521 0.061213 0.813934 0.061 Uiso 1 1 calc R U . . .
C18 C 0.42527(11) 0.43000(10) 0.60552(7) 0.0279(3) Uani 1 1 d . . . . .
H18 H 0.451073 0.487335 0.576208 0.034 Uiso 1 1 calc R U . . .
C19 C 0.46054(12) 0.46170(10) 0.69094(7) 0.0288(3) Uani 1 1 d . . . . .
C20 C 0.41161(12) 0.41208(11) 0.74406(8) 0.0330(3) Uani 1 1 d . . . . .
H20 H 0.352982 0.358758 0.726658 0.040 Uiso 1 1 calc R U . . .
C21 C 0.44814(14) 0.44022(13) 0.82221(8) 0.0397(3) Uani 1 1 d . . . . .
H21 H 0.415345 0.405370 0.858349 0.048 Uiso 1 1 calc R U . . .
C22 C 0.53183(14) 0.51854(14) 0.84784(9) 0.0439(4) Uani 1 1 d . . . . .
H22 H 0.557276 0.537063 0.901604 0.053 Uiso 1 1 calc R U . . .
C23 C 0.57861(15) 0.57002(13) 0.79522(9) 0.0441(4) Uani 1 1 d . . . . .
H23 H 0.635233 0.624787 0.812698 0.053 Uiso 1 1 calc R U . . .
C24 C 0.54308(13) 0.54191(11) 0.71681(8) 0.0354(3) Uani 1 1 d . . . . .
H24 H 0.575305 0.577623 0.680770 0.043 Uiso 1 1 calc R U . . .
C25 C 0.28602(12) 0.42107(11) 0.57339(7) 0.0293(3) Uani 1 1 d . . . . .
C26 C 0.10791(12) 0.29982(11) 0.53402(8) 0.0312(3) Uani 1 1 d . . . . .
C27 C 0.05109(15) 0.32819(15) 0.59851(10) 0.0485(4) Uani 1 1 d . . . . .
H27A H 0.093042 0.290819 0.646502 0.073 Uiso 1 1 calc R U . . .
H27B H -0.035175 0.309035 0.582265 0.073 Uiso 1 1 calc R U . . .
H27C H 0.058866 0.402947 0.608228 0.073 Uiso 1 1 calc R U . . .
C28 C 0.04421(14) 0.35679(14) 0.45867(9) 0.0446(4) Uani 1 1 d . . . . .
H28A H 0.056570 0.431550 0.466764 0.067 Uiso 1 1 calc R U . . .
H28B H -0.043040 0.341351 0.443763 0.067 Uiso 1 1 calc R U . . .
H28C H 0.078105 0.334154 0.416975 0.067 Uiso 1 1 calc R U . . .
C29 C 0.09995(14) 0.18347(12) 0.51995(10) 0.0431(4) Uani 1 1 d . . . . .
H29A H 0.138223 0.165869 0.479215 0.065 Uiso 1 1 calc R U . . .
H29B H 0.014360 0.162271 0.503091 0.065 Uiso 1 1 calc R U . . .
H29C H 0.142128 0.147318 0.568466 0.065 Uiso 1 1 calc R U . . .

loop_
_atom_site_aniso_label
_atom_site_aniso_U_11
_atom_site_aniso_U_22
_atom_site_aniso_U_33
_atom_site_aniso_U_23
_atom_site_aniso_U_13
_atom_site_aniso_U_12
O1 0.0374(5) 0.0346(5) 0.0276(5) 0.0048(4) 0.0068(4) 0.0060(4)
O2 0.0341(5) 0.0312(5) 0.0330(5) 0.0039(4) 0.0041(4) -0.0033(4)
O3 0.0317(5) 0.0405(6) 0.0333(5) 0.0096(4) 0.0073(4) -0.0045(4)
O4 0.0365(5) 0.0282(5) 0.0495(6) -0.0001(4) 0.0066(4) 0.0065(4)
N1 0.0268(5) 0.0247(6) 0.0249(5) 0.0028(4) 0.0040(4) 0.0026(4)
N2 0.0254(5) 0.0254(6) 0.0251(5) 0.0038(4) 0.0034(4) 0.0003(4)
N3 0.0281(6) 0.0268(6) 0.0327(6) 0.0012(5) 0.0053(4) 0.0017(5)
C1 0.0284(6) 0.0269(7) 0.0262(6) 0.0013(5) 0.0054(5) -0.0030(5)
C2 0.0292(6) 0.0275(7) 0.0276(6) -0.0028(5) 0.0029(5) -0.0014(5)
C3 0.0354(7) 0.0311(7) 0.0360(7) 0.0004(6) 0.0110(6) 0.0001(6)
C4 0.0388(8) 0.0399(8) 0.0452(8) -0.0022(7) 0.0174(6) 0.0004(6)
C5 0.0395(8) 0.0367(8) 0.0480(8) -0.0081(7) 0.0120(7) 0.0047(6)
C6 0.0485(8) 0.0272(7) 0.0478(8) -0.0019(6) 0.0135(7) 0.0016(6)
C7 0.0401(7) 0.0305(7) 0.0375(7) -0.0001(6) 0.0125(6) -0.0016(6)
C8 0.0300(6) 0.0256(7) 0.0295(6) 0.0042(5) 0.0078(5) 0.0017(5)
C9 0.0330(7) 0.0339(7) 0.0288(6) 0.0068(6) 0.0053(5) 0.0013(6)
C10 0.0319(7) 0.0425(9) 0.0346(7) 0.0034(6) 0.0000(6) -0.0001(6)
C11 0.0297(7) 0.0416(8) 0.0429(8) -0.0026(7) 0.0032(6) -0.0059(6)
C12 0.0329(7) 0.0310(7) 0.0427(8) -0.0026(6) 0.0122(6) -0.0044(6)
C13 0.0329(7) 0.0274(7) 0.0313(7) 0.0007(5) 0.0088(5) -0.0004(5)
C14 0.0273(6) 0.0253(6) 0.0273(6) -0.0018(5) 0.0057(5) 0.0014(5)
C15 0.0294(6) 0.0301(7) 0.0304(6) 0.0017(6) 0.0051(5) 0.0023(5)
C16 0.0289(6) 0.0240(6) 0.0321(7) 0.0063(5) 0.0070(5) 0.0032(5)
C17 0.0341(7) 0.0430(9) 0.0460(8) 0.0113(7) 0.0128(6) -0.0054(6)
C18 0.0319(6) 0.0231(6) 0.0283(6) 0.0017(5) 0.0081(5) 0.0009(5)
C19 0.0305(6) 0.0254(7) 0.0299(6) 0.0009(5) 0.0079(5) 0.0048(5)
C20 0.0357(7) 0.0314(7) 0.0325(7) 0.0012(6) 0.0106(6) 0.0009(6)
C21 0.0440(8) 0.0448(9) 0.0325(7) 0.0033(6) 0.0146(6) 0.0046(7)
C22 0.0493(9) 0.0504(9) 0.0296(7) -0.0065(7) 0.0080(6) 0.0043(7)
C23 0.0469(8) 0.0422(9) 0.0407(8) -0.0107(7) 0.0087(7) -0.0084(7)
C24 0.0396(7) 0.0324(8) 0.0347(7) -0.0024(6) 0.0113(6) -0.0030(6)
C25 0.0325(7) 0.0280(7) 0.0266(6) 0.0018(5) 0.0075(5) 0.0038(5)
C26 0.0273(6) 0.0321(7) 0.0319(7) -0.0008(6) 0.0050(5) -0.0004(5)
C27 0.0429(8) 0.0588(11) 0.0481(9) -0.0090(8) 0.0200(7) -0.0082(8)
C28 0.0362(8) 0.0506(10) 0.0400(8) 0.0069(7) 0.0002(6) 0.0021(7)
C29 0.0351(8) 0.0359(8) 0.0520(9) -0.0033(7) 0.0029(7) -0.0037(6)

loop_
_atom_type_symbol
_atom_type_description
_atom_type_scat_dispersion_real
_atom_type_scat_dispersion_imag
_atom_type_scat_source
C C 0.0181 0.0091 'International Tables Vol C Tables 4.2.6.8 and 6.1.1.4'
H H 0.0000 0.0000 'International Tables Vol C Tables 4.2.6.8 and 6.1.1.4'
N N 0.0311 0.0180 'International Tables Vol C Tables 4.2.6.8 and 6.1.1.4'
O O 0.0492 0.0322 'International Tables Vol C Tables 4.2.6.8 and 6.1.1.4'

loop_
_exptl_crystal_face_index_h
_exptl_crystal_face_index_k
_exptl_crystal_face_index_l
_exptl_crystal_face_perp_dist
1 0 -1 0.0179
-1 0 1 0.0319
0 1 1 0.0469
0 -1 -1 0.0469
0 1 -1 0.0758
0 -1 1 0.0758
-1 0 -1 0.0822
1 0 1 0.0582

loop_
_geom_angle_atom_site_label_1
_geom_angle_atom_site_label_2
_geom_angle_atom_site_label_3
_geom_angle
_geom_angle_site_symmetry_1
_geom_angle_site_symmetry_3
_geom_angle_publ_flag
C16 O3 C17 115.76(11) . . ?
N2 N1 C18 119.01(10) . . ?
C1 N1 N2 118.16(10) . . ?
C1 N1 C18 116.60(10) . . ?
N1 N2 C8 125.30(10) . . ?
C14 N2 N1 122.79(10) . . ?
C14 N2 C8 108.75(10) . . ?
C25 N3 H3 115.9(11) . . ?
C25 N3 C26 125.93(12) . . ?
C26 N3 H3 118.1(11) . . ?
O1 C1 N1 118.92(12) . . ?
O1 C1 C2 121.16(11) . . ?
N1 C1 C2 119.91(11) . . ?
C3 C2 C1 116.82(12) . . ?
C3 C2 C7 119.67(13) . . ?
C7 C2 C1 123.30(12) . . ?
C2 C3 H3A 120.0 . . ?
C4 C3 C2 120.01(14) . . ?
C4 C3 H3A 120.0 . . ?
C3 C4 H4 119.8 . . ?
C5 C4 C3 120.50(14) . . ?
C5 C4 H4 119.8 . . ?
C4 C5 H5 120.2 . . ?
C4 C5 C6 119.67(14) . . ?
C6 C5 H5 120.2 . . ?
C5 C6 H6 119.7 . . ?
C7 C6 C5 120.55(14) . . ?
C7 C6 H6 119.7 . . ?
C2 C7 H7 120.2 . . ?
C6 C7 C2 119.61(14) . . ?
C6 C7 H7 120.2 . . ?
N2 C8 C16 122.07(11) . . ?
C9 C8 N2 108.58(11) . . ?
C9 C8 C16 129.28(12) . . ?
C8 C9 H9 126.0 . . ?
C8 C9 C15 108.02(12) . . ?
C15 C9 H9 126.0 . . ?
C11 C10 H10 120.8 . . ?
C11 C10 C15 118.35(13) . . ?
C15 C10 H10 120.8 . . ?
C10 C11 H11 119.3 . . ?
C10 C11 C12 121.43(13) . . ?
C12 C11 H11 119.3 . . ?
C11 C12 H12 119.1 . . ?
C13 C12 C11 121.82(13) . . ?
C13 C12 H12 119.1 . . ?
C12 C13 H13 121.8 . . ?
C12 C13 C14 116.39(12) . . ?
C14 C13 H13 121.8 . . ?
N2 C14 C13 129.65(12) . . ?
N2 C14 C15 107.25(11) . . ?
C13 C14 C15 123.10(12) . . ?
C10 C15 C9 133.78(13) . . ?
C10 C15 C14 118.92(13) . . ?
C14 C15 C9 107.28(11) . . ?
O2 C16 O3 123.51(12) . . ?
O2 C16 C8 125.40(12) . . ?
O3 C16 C8 111.08(11) . . ?
O3 C17 H17A 109.5 . . ?
O3 C17 H17B 109.5 . . ?
O3 C17 H17C 109.5 . . ?
H17A C17 H17B 109.5 . . ?
H17A C17 H17C 109.5 . . ?
H17B C17 H17C 109.5 . . ?
N1 C18 H18 107.1 . . ?
N1 C18 C19 112.18(10) . . ?
N1 C18 C25 113.11(10) . . ?
C19 C18 H18 107.1 . . ?
C19 C18 C25 109.92(10) . . ?
C25 C18 H18 107.1 . . ?
C20 C19 C18 121.27(12) . . ?
C24 C19 C18 119.53(12) . . ?
C24 C19 C20 119.20(13) . . ?
C19 C20 H20 119.9 . . ?
C21 C20 C19 120.18(14) . . ?
C21 C20 H20 119.9 . . ?
C20 C21 H21 119.8 . . ?
C22 C21 C20 120.36(14) . . ?
C22 C21 H21 119.8 . . ?
C21 C22 H22 120.1 . . ?
C21 C22 C23 119.89(14) . . ?
C23 C22 H22 120.1 . . ?
C22 C23 H23 119.9 . . ?
C22 C23 C24 120.16(15) . . ?
C24 C23 H23 119.9 . . ?
C19 C24 H24 119.9 . . ?
C23 C24 C19 120.17(14) . . ?
C23 C24 H24 119.9 . . ?
O4 C25 N3 125.52(12) . . ?
O4 C25 C18 117.18(12) . . ?
N3 C25 C18 117.27(11) . . ?
N3 C26 C27 109.47(11) . . ?
N3 C26 C28 110.29(12) . . ?
N3 C26 C29 106.43(11) . . ?
C28 C26 C27 110.56(13) . . ?
C29 C26 C27 110.11(13) . . ?
C29 C26 C28 109.90(12) . . ?
C26 C27 H27A 109.5 . . ?
C26 C27 H27B 109.5 . . ?
C26 C27 H27C 109.5 . . ?
H27A C27 H27B 109.5 . . ?
H27A C27 H27C 109.5 . . ?
H27B C27 H27C 109.5 . . ?
C26 C28 H28A 109.5 . . ?
C26 C28 H28B 109.5 . . ?
C26 C28 H28C 109.5 . . ?
H28A C28 H28B 109.5 . . ?
H28A C28 H28C 109.5 . . ?
H28B C28 H28C 109.5 . . ?
C26 C29 H29A 109.5 . . ?
C26 C29 H29B 109.5 . . ?
C26 C29 H29C 109.5 . . ?
H29A C29 H29B 109.5 . . ?
H29A C29 H29C 109.5 . . ?
H29B C29 H29C 109.5 . . ?

loop_
_geom_bond_atom_site_label_1
_geom_bond_atom_site_label_2
_geom_bond_distance
_geom_bond_site_symmetry_2
_geom_bond_publ_flag
O1 C1 1.2258(16) . ?
O2 C16 1.2145(16) . ?
O3 C16 1.3356(16) . ?
O3 C17 1.4499(17) . ?
O4 C25 1.2277(16) . ?
N1 N2 1.3939(14) . ?
N1 C1 1.3809(16) . ?
N1 C18 1.4956(16) . ?
N2 C8 1.3975(16) . ?
N2 C14 1.3865(16) . ?
N3 H3 0.874(17) . ?
N3 C25 1.3345(18) . ?
N3 C26 1.4815(17) . ?
C1 C2 1.4959(19) . ?
C2 C3 1.3910(19) . ?
C2 C7 1.394(2) . ?
C3 H3A 0.9500 . ?
C3 C4 1.381(2) . ?
C4 H4 0.9500 . ?
C4 C5 1.380(2) . ?
C5 H5 0.9500 . ?
C5 C6 1.385(2) . ?
C6 H6 0.9500 . ?
C6 C7 1.384(2) . ?
C7 H7 0.9500 . ?
C8 C9 1.3640(18) . ?
C8 C16 1.4658(18) . ?
C9 H9 0.9500 . ?
C9 C15 1.422(2) . ?
C10 H10 0.9500 . ?
C10 C11 1.370(2) . ?
C10 C15 1.4050(19) . ?
C11 H11 0.9500 . ?
C11 C12 1.406(2) . ?
C12 H12 0.9500 . ?
C12 C13 1.3773(19) . ?
C13 H13 0.9500 . ?
C13 C14 1.3895(19) . ?
C14 C15 1.4079(18) . ?
C17 H17A 0.9800 . ?
C17 H17B 0.9800 . ?
C17 H17C 0.9800 . ?
C18 H18 1.0000 . ?
C18 C19 1.5174(18) . ?
C18 C25 1.5391(18) . ?
C19 C20 1.3916(19) . ?
C19 C24 1.3894(19) . ?
C20 H20 0.9500 . ?
C20 C21 1.385(2) . ?
C21 H21 0.9500 . ?
C21 C22 1.379(2) . ?
C22 H22 0.9500 . ?
C22 C23 1.381(2) . ?
C23 H23 0.9500 . ?
C23 C24 1.389(2) . ?
C24 H24 0.9500 . ?
C26 C27 1.525(2) . ?
C26 C28 1.522(2) . ?
C26 C29 1.521(2) . ?
C27 H27A 0.9800 . ?
C27 H27B 0.9800 . ?
C27 H27C 0.9800 . ?
C28 H28A 0.9800 . ?
C28 H28B 0.9800 . ?
C28 H28C 0.9800 . ?
C29 H29A 0.9800 . ?
C29 H29B 0.9800 . ?
C29 H29C 0.9800 . ?

loop_
_geom_hbond_atom_site_label_D
_geom_hbond_atom_site_label_H
_geom_hbond_atom_site_label_A
_geom_hbond_distance_DH
_geom_hbond_distance_HA
_geom_hbond_distance_DA
_geom_hbond_angle_DHA
_geom_hbond_site_symmetry_A
_geom_hbond_publ_flag
N3 H3 O2 0.874(17) 2.146(17) 2.9378(15) 150.4(14) . yes

loop_
_geom_torsion_atom_site_label_1
_geom_torsion_atom_site_label_2
_geom_torsion_atom_site_label_3
_geom_torsion_atom_site_label_4
_geom_torsion
_geom_torsion_site_symmetry_1
_geom_torsion_site_symmetry_2
_geom_torsion_site_symmetry_3
_geom_torsion_site_symmetry_4
_geom_torsion_publ_flag
O1 C1 C2 C3 42.60(18) . . . . ?
O1 C1 C2 C7 -132.06(14) . . . . ?
N1 N2 C8 C9 -163.56(12) . . . . ?
N1 N2 C8 C16 19.16(19) . . . . ?
N1 N2 C14 C13 -16.2(2) . . . . ?
N1 N2 C14 C15 164.31(11) . . . . ?
N1 C1 C2 C3 -137.32(13) . . . . ?
N1 C1 C2 C7 48.02(18) . . . . ?
N1 C18 C19 C20 -78.86(15) . . . . ?
N1 C18 C19 C24 101.27(14) . . . . ?
N1 C18 C25 O4 -163.44(11) . . . . ?
N1 C18 C25 N3 18.52(16) . . . . ?
N2 N1 C1 O1 -163.60(11) . . . . ?
N2 N1 C1 C2 16.32(17) . . . . ?
N2 N1 C18 C19 -6.88(15) . . . . ?
N2 N1 C18 C25 -131.91(11) . . . . ?
N2 C8 C9 C15 1.82(16) . . . . ?
N2 C8 C16 O2 21.5(2) . . . . ?
N2 C8 C16 O3 -157.91(12) . . . . ?
N2 C14 C15 C9 -2.34(15) . . . . ?
N2 C14 C15 C10 179.33(12) . . . . ?
C1 N1 N2 C8 -124.00(13) . . . . ?
C1 N1 N2 C14 78.40(15) . . . . ?
C1 N1 C18 C19 -158.68(11) . . . . ?
C1 N1 C18 C25 76.30(14) . . . . ?
C1 C2 C3 C4 -174.91(13) . . . . ?
C1 C2 C7 C6 173.89(13) . . . . ?
C2 C3 C4 C5 0.8(2) . . . . ?
C3 C2 C7 C6 -0.6(2) . . . . ?
C3 C4 C5 C6 -0.9(2) . . . . ?
C4 C5 C6 C7 0.2(2) . . . . ?
C5 C6 C7 C2 0.5(2) . . . . ?
C7 C2 C3 C4 -0.1(2) . . . . ?
C8 N2 C14 C13 -177.06(13) . . . . ?
C8 N2 C14 C15 3.48(14) . . . . ?
C8 C9 C15 C10 178.30(16) . . . . ?
C8 C9 C15 C14 0.33(16) . . . . ?
C9 C8 C16 O2 -155.21(15) . . . . ?
C9 C8 C16 O3 25.4(2) . . . . ?
C10 C11 C12 C13 0.1(2) . . . . ?
C11 C10 C15 C9 -177.09(16) . . . . ?
C11 C10 C15 C14 0.7(2) . . . . ?
C11 C12 C13 C14 0.4(2) . . . . ?
C12 C13 C14 N2 -179.76(13) . . . . ?
C12 C13 C14 C15 -0.4(2) . . . . ?
C13 C14 C15 C9 178.15(13) . . . . ?
C13 C14 C15 C10 -0.2(2) . . . . ?
C14 N2 C8 C9 -3.34(15) . . . . ?
C14 N2 C8 C16 179.39(12) . . . . ?
C15 C10 C11 C12 -0.7(2) . . . . ?
C16 C8 C9 C15 178.84(13) . . . . ?
C17 O3 C16 O2 -0.14(19) . . . . ?
C17 O3 C16 C8 179.23(12) . . . . ?
C18 N1 N2 C8 84.64(15) . . . . ?
C18 N1 N2 C14 -72.96(15) . . . . ?
C18 N1 C1 O1 -11.56(17) . . . . ?
C18 N1 C1 C2 168.36(11) . . . . ?
C18 C19 C20 C21 177.95(12) . . . . ?
C18 C19 C24 C23 -178.34(13) . . . . ?
C19 C18 C25 O4 70.32(15) . . . . ?
C19 C18 C25 N3 -107.72(13) . . . . ?
C19 C20 C21 C22 1.0(2) . . . . ?
C20 C19 C24 C23 1.8(2) . . . . ?
C20 C21 C22 C23 0.7(2) . . . . ?
C21 C22 C23 C24 -1.1(2) . . . . ?
C22 C23 C24 C19 -0.2(2) . . . . ?
C24 C19 C20 C21 -2.2(2) . . . . ?
C25 N3 C26 C27 -65.35(17) . . . . ?
C25 N3 C26 C28 56.51(17) . . . . ?
C25 N3 C26 C29 175.68(13) . . . . ?
C25 C18 C19 C20 47.90(16) . . . . ?
C25 C18 C19 C24 -131.97(13) . . . . ?
C26 N3 C25 O4 -2.4(2) . . . . ?
C26 N3 C25 C18 175.43(11) . . . . ?

loop_
_exptl_oxdiff_crystal_face_indexfrac_h
_exptl_oxdiff_crystal_face_indexfrac_k
_exptl_oxdiff_crystal_face_indexfrac_l
_exptl_oxdiff_crystal_face_x
_exptl_oxdiff_crystal_face_y
_exptl_oxdiff_crystal_face_z
1.0000 -0.0000 -1.0000 -0.0997 0.1024 0.0044
-1.0000 0.0000 1.0000 0.0997 -0.1024 -0.0044
-0.0000 1.0000 1.0000 0.1239 0.0756 0.0360
0.0000 -1.0000 -1.0000 -0.1239 -0.0756 -0.0360
-0.0000 1.0000 -1.0001 -0.0100 0.0275 0.1466
0.0000 -1.0000 1.0001 0.0100 -0.0275 -0.1466
-1.0000 -0.0000 -1.0000 -0.0341 -0.1504 0.1062
1.0000 0.0000 1.0000 0.0341 0.1504 -0.1062
